data_4001215
loop_
_publ_author_name
'Zhang, Chuhong'
'Lilley, Scott J.'
'Ainsworth, David'
'Staunton, Edward'
'Andreev, Yuri G.'
'Slawin, Alexandra M. Z.'
'Bruce, Peter G.'

_publ_section_title
;
 Structure and Conductivity of Small-Molecule Electrolytes
 [CH3O(CH2CH2O)nCH3]:LiAsF6(n= 8&#x2212;12)
;
_journal_issue 12
_journal_name_full 'Chemistry of Materials'
_journal_page_first 4039
_journal_paper_doi 10.1021/cm8005327
_journal_volume 20
_journal_year 2008
_chemical_formula_moiety 'C26 H54 As2 F12 Li2 O13'
_chemical_formula_sum 'C26 H54 As2 F12 Li2 O13'
_chemical_formula_weight 966.41
_chemical_name_systematic
; 
 ? 
;
_space_group_IT_number 2
_symmetry_cell_setting triclinic
_symmetry_space_group_name_Hall '-P 1'
_symmetry_space_group_name_H-M 'P -1'
_atom_sites_solution_hydrogens geom
_atom_sites_solution_primary direct
_atom_sites_solution_secondary difmap
_audit_creation_method SHELXL-97
_cell_angle_alpha 87.196(9)
_cell_angle_beta 73.571(9)
_cell_angle_gamma 74.149(8)
_cell_formula_units_Z 2
_cell_length_a 12.3091(19)
_cell_length_b 12.9354(16)
_cell_length_c 13.5584(19)
_cell_measurement_reflns_used 3190
_cell_measurement_temperature 93(2)
_cell_measurement_theta_max 24.24
_cell_measurement_theta_min 1.70
_cell_volume 1991.0(5)
_computing_cell_refinement 'CrystalClear (Rigaku Corp., 2004)'
_computing_data_collection 'CrystalClear (Rigaku Corp., 2004)'
_computing_data_reduction 'CrystalClear (Rigaku Corp., 2004)'
_computing_molecular_graphics 'Bruker SHELXTL'
_computing_publication_material 'Bruker SHELXTL'
_computing_structure_refinement 'SHELXL-97 (Sheldrick, 1997)'
_computing_structure_solution 'SHELXS-97 (Sheldrick, 1990)'
_diffrn_ambient_temperature 93(2)
_diffrn_measured_fraction_theta_full 0.901
_diffrn_measured_fraction_theta_max 0.882
_diffrn_measurement_device_type CCD
_diffrn_measurement_method '\w and \f scans'
_diffrn_radiation_monochromator confocal
_diffrn_radiation_source 'rotating anode'
_diffrn_radiation_type MoK\a
_diffrn_radiation_wavelength 0.71073
_diffrn_reflns_av_R_equivalents 0.0360
_diffrn_reflns_av_sigmaI/netI 0.0371
_diffrn_reflns_limit_h_max 14
_diffrn_reflns_limit_h_min -10
_diffrn_reflns_limit_k_max 14
_diffrn_reflns_limit_k_min -15
_diffrn_reflns_limit_l_max 16
_diffrn_reflns_limit_l_min -16
_diffrn_reflns_number 12029
_diffrn_reflns_theta_full 25.00
_diffrn_reflns_theta_max 25.35
_diffrn_reflns_theta_min 2.30
_exptl_absorpt_coefficient_mu 1.790
_exptl_absorpt_correction_T_max 1.0000
_exptl_absorpt_correction_T_min 0.8584
_exptl_absorpt_correction_type multi-scan
_exptl_absorpt_process_details 'Jacobson, R. (1998) Private communication'
_exptl_crystal_colour colourless
_exptl_crystal_density_diffrn 1.612
_exptl_crystal_density_method 'not measured'
_exptl_crystal_description platelet
_exptl_crystal_F_000 988
_exptl_crystal_size_max 0.150
_exptl_crystal_size_mid 0.100
_exptl_crystal_size_min 0.010
_refine_diff_density_max 1.711
_refine_diff_density_min -1.191
_refine_diff_density_rms 0.162
_refine_ls_extinction_method none
_refine_ls_goodness_of_fit_ref 1.150
_refine_ls_hydrogen_treatment constr
_refine_ls_matrix_type full
_refine_ls_number_parameters 494
_refine_ls_number_reflns 6423
_refine_ls_number_restraints 0
_refine_ls_restrained_S_all 1.150
_refine_ls_R_factor_all 0.1237
_refine_ls_R_factor_gt 0.1069
_refine_ls_shift/su_max 0.000
_refine_ls_shift/su_mean 0.000
_refine_ls_structure_factor_coef Fsqd
_refine_ls_weighting_details 'calc w=1/[\s^2^(Fo^2^)+(0.0488P)^2^+34.2979P] where P=(Fo^2^+2Fc^2^)/3'
_refine_ls_weighting_scheme calc
_refine_ls_wR_factor_gt 0.2302
_refine_ls_wR_factor_ref 0.2409
_reflns_number_gt 5418
_reflns_number_total 6423
_reflns_threshold_expression >2sigma(I)
_cod_data_source_file cm8005327-file007.cif
_cod_data_source_block G12(LiAsF6)2
_cod_depositor_comments
;
The following automatic conversions were performed:

'_symmetry_cell_setting' value 'Triclinic' changed to 'triclinic'
according to /home/saulius/struct/CIF-dictionaries/cif_core.dic
dictionary named 'cif_core.dic' version 2.4.1 from 2010-06-29.

Automatic conversion script
Id: cif_fix_values 1715 2011-07-08 13:25:40Z adriana 
;
_cod_original_sg_symbol_H-M P-1
_cod_database_code 4001215

loop_
_symmetry_equiv_pos_as_xyz
'x, y, z'
'-x, -y, -z'

loop_
_atom_site_label
_atom_site_type_symbol
_atom_site_fract_x
_atom_site_fract_y
_atom_site_fract_z
_atom_site_U_iso_or_equiv
_atom_site_adp_type
_atom_site_occupancy
_atom_site_symmetry_multiplicity
_atom_site_calc_flag
_atom_site_refinement_flags
As1 As 0.72203(9) 0.32652(8) 0.57269(7) 0.0237(3) Uani 1 1 d .
F1 F 0.7061(7) 0.2463(6) 0.4847(5) 0.0486(18) Uani 1 1 d .
F2 F 0.7313(10) 0.4098(6) 0.6613(6) 0.076(3) Uani 1 1 d .
F3 F 0.6216(8) 0.2859(6) 0.6674(6) 0.068(2) Uani 1 1 d .
F4 F 0.6105(9) 0.4262(6) 0.5455(8) 0.086(3) Uani 1 1 d .
F5 F 0.8245(8) 0.2222(8) 0.5995(7) 0.094(4) Uani 1 1 d .
F6A F 0.8055(11) 0.3917(11) 0.4798(10) 0.035(3) Uiso 0.50 1 d P
F6B F 0.8388(12) 0.3427(12) 0.4772(11) 0.042(3) Uiso 0.50 1 d P
As2 As 0.73814(10) -0.19270(9) 0.05998(8) 0.0328(3) Uani 1 1 d .
F7 F 0.6352(8) -0.1163(7) 0.0056(7) 0.076(3) Uani 1 1 d .
F8 F 0.6878(9) -0.1137(7) 0.1633(6) 0.080(3) Uani 1 1 d .
F9 F 0.8280(9) -0.1197(12) -0.0042(8) 0.121(5) Uani 1 1 d .
F10 F 0.6421(16) -0.2635(14) 0.1197(14) 0.191(8) Uani 1 1 d .
F11A F 0.8576(11) -0.2593(10) 0.1025(10) 0.039(3) Uiso 0.50 1 d P
F11B F 0.8140(14) -0.2994(13) 0.1145(12) 0.058(4) Uiso 0.50 1 d P
F12A F 0.8153(13) -0.2702(11) -0.0560(11) 0.045(3) Uiso 0.50 1 d P
F12B F 0.7486(17) -0.2838(14) -0.0338(14) 0.068(5) Uiso 0.50 1 d P
Li1 Li 0.7163(15) -0.1735(14) 0.5700(13) 0.030(4) Uani 1 1 d .
Li2 Li 0.7016(13) 0.3170(15) 0.0737(12) 0.030(4) Uani 1 1 d .
C1 C 0.8940(11) -0.3997(9) 0.6030(11) 0.046(3) Uani 1 1 d .
H1A H 0.8486 -0.4312 0.5702 0.070 Uiso 1 1 calc R
H1B H 0.9124 -0.4447 0.6596 0.070 Uiso 1 1 calc R
H1C H 0.9673 -0.3957 0.5523 0.070 Uiso 1 1 calc R
O2 O 0.8259(6) -0.2931(5) 0.6428(6) 0.0350(17) Uani 1 1 d .
C3 C 0.8882(10) -0.2445(8) 0.6912(10) 0.039(3) Uani 1 1 d .
H3A H 0.9564 -0.2292 0.6394 0.047 Uiso 1 1 calc R
H3B H 0.9179 -0.2935 0.7419 0.047 Uiso 1 1 calc R
C4 C 0.8066(10) -0.1423(9) 0.7441(8) 0.034(2) Uani 1 1 d .
H4A H 0.7444 -0.1578 0.8026 0.040 Uiso 1 1 calc R
H4B H 0.8502 -0.1014 0.7706 0.040 Uiso 1 1 calc R
O5 O 0.7559(6) -0.0818(5) 0.6689(5) 0.0245(14) Uani 1 1 d .
C6 C 0.6632(10) 0.0139(8) 0.7112(8) 0.034(2) Uani 1 1 d .
H6A H 0.6963 0.0689 0.7305 0.040 Uiso 1 1 calc R
H6B H 0.6061 -0.0032 0.7731 0.040 Uiso 1 1 calc R
C7 C 0.6048(9) 0.0536(8) 0.6290(8) 0.030(2) Uani 1 1 d .
H7A H 0.5333 0.1129 0.6574 0.036 Uiso 1 1 calc R
H7B H 0.6587 0.0823 0.5727 0.036 Uiso 1 1 calc R
O8 O 0.5734(5) -0.0306(5) 0.5889(5) 0.0262(15) Uani 1 1 d .
C9 C 0.4674(8) -0.0540(10) 0.6512(8) 0.035(3) Uani 1 1 d .
H9A H 0.3979 0.0035 0.6447 0.042 Uiso 1 1 calc R
H9B H 0.4671 -0.0567 0.7244 0.042 Uiso 1 1 calc R
C10 C 0.4612(9) -0.1577(9) 0.6172(8) 0.035(2) Uani 1 1 d .
H10A H 0.3908 -0.1766 0.6614 0.042 Uiso 1 1 calc R
H10B H 0.4568 -0.1543 0.5452 0.042 Uiso 1 1 calc R
O11 O 0.5662(6) -0.2357(6) 0.6248(5) 0.0326(17) Uani 1 1 d .
C12 C 0.5864(10) -0.3351(8) 0.5715(8) 0.032(2) Uani 1 1 d .
H12A H 0.5107 -0.3527 0.5813 0.038 Uiso 1 1 calc R
H12B H 0.6383 -0.3937 0.6001 0.038 Uiso 1 1 calc R
C13 C 0.6423(11) -0.3267(9) 0.4595(9) 0.042(3) Uani 1 1 d .
H13A H 0.6686 -0.3982 0.4242 0.050 Uiso 1 1 calc R
H13B H 0.5860 -0.2775 0.4272 0.050 Uiso 1 1 calc R
O14 O 0.7419(7) -0.2851(5) 0.4527(5) 0.0341(17) Uani 1 1 d .
C15 C 0.7951(11) -0.2590(9) 0.3507(8) 0.043(3) Uani 1 1 d .
H15A H 0.7359 -0.2095 0.3216 0.052 Uiso 1 1 calc R
H15B H 0.8317 -0.3248 0.3061 0.052 Uiso 1 1 calc R
C16 C 0.8856(11) -0.2066(8) 0.3587(9) 0.041(3) Uani 1 1 d .
H16A H 0.9476 -0.2585 0.3828 0.050 Uiso 1 1 calc R
H16B H 0.9227 -0.1818 0.2905 0.050 Uiso 1 1 calc R
O17 O 0.8295(6) -0.1163(5) 0.4307(5) 0.0292(16) Uani 1 1 d .
C18 C 0.9043(8) -0.0516(8) 0.4356(8) 0.031(2) Uani 1 1 d .
H18A H 0.9865 -0.0971 0.4200 0.037 Uiso 1 1 calc R
H18B H 0.8820 -0.0211 0.5063 0.037 Uiso 1 1 calc R
C19 C 0.8976(10) 0.0387(9) 0.3614(9) 0.039(3) Uani 1 1 d .
H19A H 0.8142 0.0705 0.3632 0.047 Uiso 1 1 calc R
H19B H 0.9258 0.0953 0.3849 0.047 Uiso 1 1 calc R
O20 O 0.9641(6) 0.0076(6) 0.2581(6) 0.0402(19) Uani 1 1 d .
C21 C 0.8997(10) 0.0102(9) 0.1841(9) 0.041(3) Uani 1 1 d .
H21A H 0.8176 0.0118 0.2215 0.049 Uiso 1 1 calc R
H21B H 0.9344 -0.0572 0.1417 0.049 Uiso 1 1 calc R
C22 C 0.8978(9) 0.1027(8) 0.1140(8) 0.033(2) Uani 1 1 d .
H22A H 0.9781 0.1123 0.0902 0.039 Uiso 1 1 calc R
H22B H 0.8773 0.0844 0.0527 0.039 Uiso 1 1 calc R
O23 O 0.8169(6) 0.2043(5) 0.1581(5) 0.0282(15) Uani 1 1 d .
C24 C 0.8690(9) 0.2661(8) 0.2026(8) 0.033(2) Uani 1 1 d .
H24A H 0.9319 0.2874 0.1491 0.039 Uiso 1 1 calc R
H24B H 0.9043 0.2239 0.2541 0.039 Uiso 1 1 calc R
C25 C 0.7752(10) 0.3640(8) 0.2532(8) 0.031(2) Uani 1 1 d .
H25A H 0.7145 0.3433 0.3096 0.037 Uiso 1 1 calc R
H25B H 0.8095 0.4121 0.2820 0.037 Uiso 1 1 calc R
O26 O 0.7254(6) 0.4160(5) 0.1758(5) 0.0313(16) Uani 1 1 d .
C27 C 0.6241(11) 0.5067(9) 0.2133(9) 0.043(3) Uani 1 1 d .
H27A H 0.6481 0.5696 0.2293 0.052 Uiso 1 1 calc R
H27B H 0.5686 0.4886 0.2758 0.052 Uiso 1 1 calc R
C28 C 0.5677(10) 0.5296(10) 0.1217(10) 0.053(4) Uani 1 1 d .
H28A H 0.4919 0.5857 0.1437 0.064 Uiso 1 1 calc R
H28B H 0.6204 0.5575 0.0637 0.064 Uiso 1 1 calc R
O29 O 0.5484(7) 0.4382(7) 0.0885(6) 0.046(2) Uani 1 1 d .
C30 C 0.4474(10) 0.4055(11) 0.1490(9) 0.048(3) Uani 1 1 d .
H30A H 0.3747 0.4547 0.1382 0.057 Uiso 1 1 calc R
H30B H 0.4426 0.4090 0.2229 0.057 Uiso 1 1 calc R
C31 C 0.4575(12) 0.2965(10) 0.1187(10) 0.052(3) Uani 1 1 d .
H31A H 0.3914 0.2715 0.1636 0.062 Uiso 1 1 calc R
H31B H 0.4539 0.2944 0.0468 0.062 Uiso 1 1 calc R
O32 O 0.5647(6) 0.2290(7) 0.1273(6) 0.041(2) Uani 1 1 d .
C33 C 0.6039(11) 0.1290(9) 0.0717(10) 0.047(3) Uani 1 1 d .
H33A H 0.5369 0.0980 0.0794 0.056 Uiso 1 1 calc R
H33B H 0.6635 0.0777 0.0991 0.056 Uiso 1 1 calc R
C34 C 0.6564(11) 0.1474(10) -0.0400(9) 0.043(3) Uani 1 1 d .
H34A H 0.6940 0.0779 -0.0788 0.051 Uiso 1 1 calc R
H34B H 0.5947 0.1903 -0.0705 0.051 Uiso 1 1 calc R
O35 O 0.7417(7) 0.2041(6) -0.0437(5) 0.0347(17) Uani 1 1 d .
C36 C 0.7836(10) 0.2415(8) -0.1433(7) 0.033(2) Uani 1 1 d .
H36A H 0.7177 0.2891 -0.1659 0.040 Uiso 1 1 calc R
H36B H 0.8233 0.1803 -0.1934 0.040 Uiso 1 1 calc R
C37 C 0.8698(9) 0.3029(8) -0.1356(7) 0.029(2) Uani 1 1 d .
H37A H 0.9396 0.2534 -0.1203 0.035 Uiso 1 1 calc R
H37B H 0.8962 0.3375 -0.2015 0.035 Uiso 1 1 calc R
O38 O 0.8109(6) 0.3828(5) -0.0547(5) 0.0333(17) Uani 1 1 d .
C39 C 0.8836(12) 0.4497(9) -0.0478(10) 0.049(3) Uani 1 1 d .
H39A H 0.8412 0.5034 0.0082 0.074 Uiso 1 1 calc R
H39B H 0.9034 0.4862 -0.1128 0.074 Uiso 1 1 calc R
H39C H 0.9559 0.4055 -0.0340 0.074 Uiso 1 1 calc R

loop_
_atom_site_aniso_label
_atom_site_aniso_U_11
_atom_site_aniso_U_22
_atom_site_aniso_U_33
_atom_site_aniso_U_23
_atom_site_aniso_U_13
_atom_site_aniso_U_12
As1 0.0293(5) 0.0226(5) 0.0167(5) 0.0009(4) -0.0059(4) -0.0031(4)
F1 0.082(5) 0.058(4) 0.027(3) 0.011(3) -0.028(3) -0.042(4)
F2 0.162(9) 0.060(5) 0.033(4) 0.008(4) -0.037(5) -0.064(6)
F3 0.083(6) 0.063(5) 0.041(4) 0.008(4) 0.014(4) -0.027(4)
F4 0.099(7) 0.037(4) 0.114(8) 0.021(5) -0.051(6) 0.017(4)
F5 0.070(6) 0.098(7) 0.083(6) -0.010(5) -0.046(5) 0.054(5)
As2 0.0374(6) 0.0316(6) 0.0266(6) 0.0068(5) -0.0122(5) -0.0025(4)
F7 0.073(6) 0.087(6) 0.088(6) 0.029(5) -0.064(5) -0.015(5)
F8 0.113(7) 0.068(5) 0.033(4) -0.001(4) -0.020(4) 0.016(5)
F9 0.083(7) 0.222(14) 0.091(7) 0.044(8) -0.017(6) -0.111(9)
F10 0.241(18) 0.207(15) 0.230(17) 0.154(14) -0.120(15) -0.198(15)
Li1 0.028(9) 0.037(9) 0.030(9) 0.009(8) -0.012(7) -0.014(7)
Li2 0.016(7) 0.051(11) 0.018(8) -0.006(8) -0.008(6) 0.006(7)
C1 0.046(7) 0.030(6) 0.070(9) -0.006(6) -0.029(6) -0.008(5)
O2 0.038(4) 0.024(4) 0.054(5) 0.006(3) -0.024(4) -0.016(3)
C3 0.045(7) 0.032(6) 0.057(7) 0.016(5) -0.037(6) -0.015(5)
C4 0.045(6) 0.042(6) 0.025(5) 0.012(5) -0.019(5) -0.022(5)
O5 0.032(4) 0.029(3) 0.021(3) 0.002(3) -0.018(3) -0.009(3)
C6 0.048(6) 0.035(6) 0.022(5) -0.009(5) -0.008(5) -0.018(5)
C7 0.033(5) 0.024(5) 0.034(6) -0.003(4) -0.016(4) -0.002(4)
O8 0.018(3) 0.039(4) 0.024(3) -0.003(3) -0.005(3) -0.012(3)
C9 0.018(5) 0.066(7) 0.021(5) 0.005(5) -0.002(4) -0.015(5)
C10 0.032(6) 0.050(7) 0.035(6) 0.007(5) -0.018(5) -0.025(5)
O11 0.035(4) 0.048(4) 0.030(4) 0.013(3) -0.021(3) -0.027(3)
C12 0.048(6) 0.030(5) 0.036(6) 0.008(5) -0.025(5) -0.029(5)
C13 0.070(8) 0.027(5) 0.051(7) 0.003(5) -0.041(6) -0.024(5)
O14 0.060(5) 0.028(4) 0.027(4) 0.008(3) -0.018(3) -0.029(3)
C15 0.066(8) 0.028(5) 0.028(6) 0.009(5) -0.004(5) -0.013(5)
C16 0.053(7) 0.024(5) 0.032(6) -0.001(5) 0.008(5) -0.008(5)
O17 0.023(3) 0.021(3) 0.034(4) -0.006(3) 0.009(3) -0.006(3)
C18 0.021(5) 0.035(5) 0.034(6) 0.003(5) -0.005(4) -0.008(4)
C19 0.037(6) 0.044(6) 0.039(6) 0.002(5) -0.007(5) -0.018(5)
O20 0.031(4) 0.053(5) 0.041(4) 0.013(4) -0.017(3) -0.013(3)
C21 0.034(6) 0.045(7) 0.051(7) -0.003(6) -0.025(5) -0.006(5)
C22 0.037(6) 0.023(5) 0.040(6) -0.003(5) -0.015(5) -0.005(4)
O23 0.031(4) 0.023(3) 0.031(4) -0.001(3) -0.011(3) -0.005(3)
C24 0.039(6) 0.029(5) 0.039(6) 0.008(5) -0.023(5) -0.014(4)
C25 0.049(6) 0.027(5) 0.026(5) 0.003(4) -0.024(5) -0.014(5)
O26 0.044(4) 0.026(4) 0.017(3) -0.003(3) -0.013(3) 0.005(3)
C27 0.053(7) 0.031(6) 0.030(6) -0.010(5) 0.006(5) 0.000(5)
C28 0.035(6) 0.053(8) 0.049(7) 0.031(6) -0.005(5) 0.012(6)
O29 0.044(5) 0.056(5) 0.026(4) -0.002(4) -0.011(3) 0.006(4)
C30 0.028(6) 0.076(9) 0.029(6) 0.016(6) -0.003(5) -0.004(6)
C31 0.061(8) 0.047(7) 0.047(7) 0.007(6) -0.020(6) -0.010(6)
O32 0.022(4) 0.074(6) 0.032(4) 0.022(4) -0.012(3) -0.018(4)
C33 0.047(7) 0.039(6) 0.060(8) 0.008(6) -0.019(6) -0.018(5)
C34 0.059(8) 0.046(7) 0.039(6) 0.009(6) -0.030(6) -0.025(6)
O35 0.051(5) 0.043(4) 0.020(3) 0.013(3) -0.016(3) -0.025(4)
C36 0.053(7) 0.031(5) 0.013(5) 0.000(4) -0.009(4) -0.005(5)
C37 0.033(5) 0.024(5) 0.021(5) 0.001(4) 0.005(4) -0.005(4)
O38 0.034(4) 0.023(3) 0.033(4) -0.009(3) 0.004(3) -0.004(3)
C39 0.058(8) 0.034(6) 0.053(8) 0.006(6) -0.002(6) -0.023(6)

loop_
_atom_type_symbol
_atom_type_description
_atom_type_scat_dispersion_real
_atom_type_scat_dispersion_imag
_atom_type_scat_source
C C 0.0033 0.0016 'International Tables Vol C Tables 4.2.6.8 and 6.1.1.4'
H H 0.0000 0.0000 'International Tables Vol C Tables 4.2.6.8 and 6.1.1.4'
O O 0.0106 0.0060 'International Tables Vol C Tables 4.2.6.8 and 6.1.1.4'
F F 0.0171 0.0103 'International Tables Vol C Tables 4.2.6.8 and 6.1.1.4'
Li Li -0.0003 0.0001 'International Tables Vol C Tables 4.2.6.8 and 6.1.1.4'
As As 0.0499 2.0058 'International Tables Vol C Tables 4.2.6.8 and 6.1.1.4'

loop_
_geom_angle_atom_site_label_1
_geom_angle_atom_site_label_2
_geom_angle_atom_site_label_3
_geom_angle
F5 As1 F3 87.4(5)
F5 As1 F6B 82.4(6)
F3 As1 F6B 169.0(6)
F5 As1 F2 93.3(5)
F3 As1 F2 87.7(4)
F6B As1 F2 96.9(6)
F5 As1 F1 89.0(4)
F3 As1 F1 91.1(4)
F6B As1 F1 84.7(5)
F2 As1 F1 177.4(5)
F5 As1 F4 175.4(5)
F3 As1 F4 89.4(5)
F6B As1 F4 100.5(6)
F2 As1 F4 89.9(5)
F1 As1 F4 87.7(4)
F5 As1 F6A 102.6(6)
F3 As1 F6A 169.1(5)
F2 As1 F6A 87.4(5)
F1 As1 F6A 93.4(5)
F4 As1 F6A 80.8(6)
F8 As2 F9 93.7(6)
F8 As2 F10 87.5(8)
F9 As2 F10 176.4(7)
F8 As2 F7 92.1(4)
F9 As2 F7 87.0(5)
F10 As2 F7 89.5(7)
F8 As2 F11B 95.7(6)
F9 As2 F11B 110.3(7)
F10 As2 F11B 72.9(8)
F7 As2 F11B 160.4(7)
F8 As2 F11A 89.5(5)
F9 As2 F11A 83.8(6)
F10 As2 F11A 99.6(7)
F7 As2 F11A 170.7(6)
F8 As2 F12B 162.0(8)
F9 As2 F12B 102.4(8)
F10 As2 F12B 76.0(9)
F7 As2 F12B 81.0(7)
F11B As2 F12B 86.3(8)
F11A As2 F12B 100.0(7)
F8 As2 F12A 169.9(6)
F9 As2 F12A 77.3(7)
F10 As2 F12A 101.8(9)
F7 As2 F12A 92.0(6)
F11B As2 F12A 83.4(7)
F11A As2 F12A 85.0(6)
O5 Li1 O14 159.5(9)
O5 Li1 O8 78.8(7)
O14 Li1 O8 118.2(8)
O5 Li1 O11 119.3(8)
O14 Li1 O11 77.6(6)
O8 Li1 O11 77.9(6)
O5 Li1 O2 77.3(6)
O14 Li1 O2 90.6(7)
O8 Li1 O2 147.0(9)
O11 Li1 O2 94.4(7)
O5 Li1 O17 92.7(7)
O14 Li1 O17 75.6(6)
O8 Li1 O17 94.1(7)
O11 Li1 O17 144.0(9)
O2 Li1 O17 109.4(8)
O26 Li2 O29 81.9(7)
O26 Li2 O35 159.7(9)
O29 Li2 O35 115.4(8)
O26 Li2 O38 90.7(8)
O29 Li2 O38 96.9(8)
O35 Li2 O38 77.4(6)
O26 Li2 O32 119.5(8)
O29 Li2 O32 77.9(6)
O35 Li2 O32 76.3(7)
O38 Li2 O32 147.6(8)
O26 Li2 O23 75.8(6)
O29 Li2 O23 145.5(8)
O35 Li2 O23 92.5(7)
O38 Li2 O23 109.3(7)
O32 Li2 O23 90.5(7)
O2 C1 H1A 109.5
O2 C1 H1B 109.5
H1A C1 H1B 109.5
O2 C1 H1C 109.5
H1A C1 H1C 109.5
H1B C1 H1C 109.5
C3 O2 C1 111.4(8)
C3 O2 Li1 110.4(7)
C1 O2 Li1 127.0(8)
O2 C3 C4 108.4(9)
O2 C3 H3A 110.0
C4 C3 H3A 110.0
O2 C3 H3B 110.0
C4 C3 H3B 110.0
H3A C3 H3B 108.4
O5 C4 C3 106.7(8)
O5 C4 H4A 110.4
C3 C4 H4A 110.4
O5 C4 H4B 110.4
C3 C4 H4B 110.4
H4A C4 H4B 108.6
C4 O5 C6 113.6(7)
C4 O5 Li1 114.4(7)
C6 O5 Li1 114.4(7)
O5 C6 C7 106.3(8)
O5 C6 H6A 110.5
C7 C6 H6A 110.5
O5 C6 H6B 110.5
C7 C6 H6B 110.5
H6A C6 H6B 108.7
O8 C7 C6 110.9(8)
O8 C7 H7A 109.5
C6 C7 H7A 109.5
O8 C7 H7B 109.5
C6 C7 H7B 109.5
H7A C7 H7B 108.0
C7 O8 C9 114.9(8)
C7 O8 Li1 108.4(7)
C9 O8 Li1 108.9(7)
O8 C9 C10 109.4(8)
O8 C9 H9A 109.8
C10 C9 H9A 109.8
O8 C9 H9B 109.8
C10 C9 H9B 109.8
H9A C9 H9B 108.2
O11 C10 C9 106.6(8)
O11 C10 H10A 110.4
C9 C10 H10A 110.4
O11 C10 H10B 110.4
C9 C10 H10B 110.4
H10A C10 H10B 108.6
C12 O11 C10 112.8(7)
C12 O11 Li1 109.9(8)
C10 O11 Li1 110.9(7)
O11 C12 C13 110.3(8)
O11 C12 H12A 109.6
C13 C12 H12A 109.6
O11 C12 H12B 109.6
C13 C12 H12B 109.6
H12A C12 H12B 108.1
O14 C13 C12 106.0(8)
O14 C13 H13A 110.5
C12 C13 H13A 110.5
O14 C13 H13B 110.5
C12 C13 H13B 110.5
H13A C13 H13B 108.7
C15 O14 C13 112.5(9)
C15 O14 Li1 116.8(7)
C13 O14 Li1 114.8(8)
O14 C15 C16 105.8(9)
O14 C15 H15A 110.6
C16 C15 H15A 110.6
O14 C15 H15B 110.6
C16 C15 H15B 110.6
H15A C15 H15B 108.7
O17 C16 C15 108.5(9)
O17 C16 H16A 110.0
C15 C16 H16A 110.0
O17 C16 H16B 110.0
C15 C16 H16B 110.0
H16A C16 H16B 108.4
C18 O17 C16 113.8(8)
C18 O17 Li1 123.3(8)
C16 O17 Li1 107.2(7)
O17 C18 C19 112.3(9)
O17 C18 H18A 109.1
C19 C18 H18A 109.1
O17 C18 H18B 109.1
C19 C18 H18B 109.1
H18A C18 H18B 107.9
O20 C19 C18 114.4(9)
O20 C19 H19A 108.7
C18 C19 H19A 108.7
O20 C19 H19B 108.7
C18 C19 H19B 108.7
H19A C19 H19B 107.6
C19 O20 C21 117.3(8)
O20 C21 C22 115.2(9)
O20 C21 H21A 108.5
C22 C21 H21A 108.5
O20 C21 H21B 108.5
C22 C21 H21B 108.5
H21A C21 H21B 107.5
O23 C22 C21 115.6(9)
O23 C22 H22A 108.4
C21 C22 H22A 108.4
O23 C22 H22B 108.4
C21 C22 H22B 108.4
H22A C22 H22B 107.5
C24 O23 C22 112.8(8)
C24 O23 Li2 107.4(7)
C22 O23 Li2 123.2(7)
O23 C24 C25 108.0(8)
O23 C24 H24A 110.1
C25 C24 H24A 110.1
O23 C24 H24B 110.1
C25 C24 H24B 110.1
H24A C24 H24B 108.4
O26 C25 C24 106.4(8)
O26 C25 H25A 110.5
C24 C25 H25A 110.5
O26 C25 H25B 110.5
C24 C25 H25B 110.5
H25A C25 H25B 108.6
C25 O26 C27 114.1(8)
C25 O26 Li2 116.0(7)
C27 O26 Li2 113.0(8)
O26 C27 C28 103.6(8)
O26 C27 H27A 111.0
C28 C27 H27A 111.0
O26 C27 H27B 111.0
C28 C27 H27B 111.0
H27A C27 H27B 109.0
O29 C28 C27 112.1(9)
O29 C28 H28A 109.2
C27 C28 H28A 109.2
O29 C28 H28B 109.2
C27 C28 H28B 109.2
H28A C28 H28B 107.9
C28 O29 C30 117.4(9)
C28 O29 Li2 106.4(8)
C30 O29 Li2 111.4(9)
O29 C30 C31 109.5(10)
O29 C30 H30A 109.8
C31 C30 H30A 109.8
O29 C30 H30B 109.8
C31 C30 H30B 109.8
H30A C30 H30B 108.2
O32 C31 C30 109.2(11)
O32 C31 H31A 109.8
C30 C31 H31A 109.8
O32 C31 H31B 109.8
C30 C31 H31B 109.8
H31A C31 H31B 108.3
C31 O32 C33 115.4(9)
C31 O32 Li2 108.3(8)
C33 O32 Li2 108.7(7)
O32 C33 C34 108.8(9)
O32 C33 H33A 109.9
C34 C33 H33A 109.9
O32 C33 H33B 109.9
C34 C33 H33B 109.9
H33A C33 H33B 108.3
O35 C34 C33 106.7(9)
O35 C34 H34A 110.4
C33 C34 H34A 110.4
O35 C34 H34B 110.4
C33 C34 H34B 110.4
H34A C34 H34B 108.6
C36 O35 C34 111.8(8)
C36 O35 Li2 114.1(8)
C34 O35 Li2 116.6(8)
O35 C36 C37 106.3(8)
O35 C36 H36A 110.5
C37 C36 H36A 110.5
O35 C36 H36B 110.5
C37 C36 H36B 110.5
H36A C36 H36B 108.7
O38 C37 C36 107.8(8)
O38 C37 H37A 110.1
C36 C37 H37A 110.1
O38 C37 H37B 110.1
C36 C37 H37B 110.1
H37A C37 H37B 108.5
C39 O38 C37 111.2(8)
C39 O38 Li2 126.2(8)
C37 O38 Li2 110.0(7)
O38 C39 H39A 109.5
O38 C39 H39B 109.5
H39A C39 H39B 109.5
O38 C39 H39C 109.5
H39A C39 H39C 109.5
H39B C39 H39C 109.5

loop_
_geom_bond_atom_site_label_1
_geom_bond_atom_site_label_2
_geom_bond_distance
As1 F5 1.681(7)
As1 F3 1.687(7)
As1 F6B 1.695(13)
As1 F2 1.700(7)
As1 F1 1.703(6)
As1 F4 1.719(7)
As1 F6A 1.729(12)
F6A F6B 0.650(15)
As2 F8 1.641(8)
As2 F9 1.679(9)
As2 F10 1.694(10)
As2 F7 1.703(7)
As2 F11B 1.705(16)
As2 F11A 1.724(13)
As2 F12B 1.730(17)
As2 F12A 1.780(14)
F11A F11B 0.824(17)
F12A F12B 0.854(18)
Li1 O5 2.070(19)
Li1 O14 2.099(19)
Li1 O8 2.142(18)
Li1 O11 2.143(18)
Li1 O2 2.157(18)
Li1 O17 2.235(18)
Li2 O26 2.062(18)
Li2 O29 2.062(17)
Li2 O35 2.074(18)
Li2 O38 2.172(19)
Li2 O32 2.22(2)
Li2 O23 2.252(17)
C1 O2 1.443(13)
C1 H1A 0.9800
C1 H1B 0.9800
C1 H1C 0.9800
O2 C3 1.415(12)
C3 C4 1.493(15)
C3 H3A 0.9900
C3 H3B 0.9900
C4 O5 1.434(11)
C4 H4A 0.9900
C4 H4B 0.9900
O5 C6 1.446(12)
C6 C7 1.489(14)
C6 H6A 0.9900
C6 H6B 0.9900
C7 O8 1.428(12)
C7 H7A 0.9900
C7 H7B 0.9900
O8 C9 1.441(11)
C9 C10 1.468(15)
C9 H9A 0.9900
C9 H9B 0.9900
C10 O11 1.433(13)
C10 H10A 0.9900
C10 H10B 0.9900
O11 C12 1.432(12)
C12 C13 1.492(16)
C12 H12A 0.9900
C12 H12B 0.9900
C13 O14 1.447(13)
C13 H13A 0.9900
C13 H13B 0.9900
O14 C15 1.420(12)
C15 C16 1.484(17)
C15 H15A 0.9900
C15 H15B 0.9900
C16 O17 1.444(12)
C16 H16A 0.9900
C16 H16B 0.9900
O17 C18 1.420(12)
C18 C19 1.503(15)
C18 H18A 0.9900
C18 H18B 0.9900
C19 O20 1.421(13)
C19 H19A 0.9900
C19 H19B 0.9900
O20 C21 1.439(13)
C21 C22 1.490(15)
C21 H21A 0.9900
C21 H21B 0.9900
C22 O23 1.450(11)
C22 H22A 0.9900
C22 H22B 0.9900
O23 C24 1.400(12)
C24 C25 1.498(14)
C24 H24A 0.9900
C24 H24B 0.9900
C25 O26 1.413(11)
C25 H25A 0.9900
C25 H25B 0.9900
O26 C27 1.446(12)
C27 C28 1.566(17)
C27 H27A 0.9900
C27 H27B 0.9900
C28 O29 1.386(17)
C28 H28A 0.9900
C28 H28B 0.9900
O29 C30 1.440(14)
C30 C31 1.450(18)
C30 H30A 0.9900
C30 H30B 0.9900
C31 O32 1.402(14)
C31 H31A 0.9900
C31 H31B 0.9900
O32 C33 1.423(15)
C33 C34 1.505(17)
C33 H33A 0.9900
C33 H33B 0.9900
C34 O35 1.425(13)
C34 H34A 0.9900
C34 H34B 0.9900
O35 C36 1.415(11)
C36 C37 1.516(15)
C36 H36A 0.9900
C36 H36B 0.9900
C37 O38 1.431(11)
C37 H37A 0.9900
C37 H37B 0.9900
O38 C39 1.428(14)
C39 H39A 0.9800
C39 H39B 0.9800
C39 H39C 0.9800

loop_
_geom_torsion_atom_site_label_1
_geom_torsion_atom_site_label_2
_geom_torsion_atom_site_label_3
_geom_torsion_atom_site_label_4
_geom_torsion
O5 Li1 O2 C3 -16.5(9)
O14 Li1 O2 C3 146.8(8)
O8 Li1 O2 C3 -60.9(18)
O11 Li1 O2 C3 -135.6(8)
O17 Li1 O2 C3 71.9(10)
O5 Li1 O2 C1 -156.6(9)
O14 Li1 O2 C1 6.6(11)
O8 Li1 O2 C1 158.9(14)
O11 Li1 O2 C1 84.3(10)
O17 Li1 O2 C1 -68.3(12)
C1 O2 C3 C4 -171.5(9)
Li1 O2 C3 C4 41.9(11)
O2 C3 C4 O5 -52.3(11)
C3 C4 O5 C6 172.6(8)
C3 C4 O5 Li1 38.7(11)
O14 Li1 O5 C4 -68(3)
O8 Li1 O5 C4 143.9(7)
O11 Li1 O5 C4 74.7(11)
O2 Li1 O5 C4 -13.2(8)
O17 Li1 O5 C4 -122.5(7)
O14 Li1 O5 C6 158(2)
O8 Li1 O5 C6 10.4(8)
O11 Li1 O5 C6 -58.8(11)
O2 Li1 O5 C6 -146.8(7)
O17 Li1 O5 C6 104.0(8)
C4 O5 C6 C7 -168.7(8)
Li1 O5 C6 C7 -34.7(10)
O5 C6 C7 O8 50.8(11)
C6 C7 O8 C9 79.6(10)
C6 C7 O8 Li1 -42.4(10)
O5 Li1 O8 C7 17.5(8)
O14 Li1 O8 C7 -150.2(8)
O11 Li1 O8 C7 141.1(7)
O2 Li1 O8 C7 61.6(17)
O17 Li1 O8 C7 -74.4(8)
O5 Li1 O8 C9 -108.1(7)
O14 Li1 O8 C9 84.1(10)
O11 Li1 O8 C9 15.4(8)
O2 Li1 O8 C9 -64.0(18)
O17 Li1 O8 C9 159.9(7)
C7 O8 C9 C10 -165.4(8)
Li1 O8 C9 C10 -43.6(10)
O8 C9 C10 O11 57.2(10)
C9 C10 O11 C12 -165.9(8)
C9 C10 O11 Li1 -42.2(10)
O5 Li1 O11 C12 -149.8(8)
O14 Li1 O11 C12 17.7(8)
O8 Li1 O11 C12 140.5(6)
O2 Li1 O11 C12 -72.0(8)
O17 Li1 O11 C12 60.3(16)
O5 Li1 O11 C10 84.8(10)
O14 Li1 O11 C10 -107.6(7)
O8 Li1 O11 C10 15.2(8)
O2 Li1 O11 C10 162.7(7)
O17 Li1 O11 C10 -65.0(17)
C10 O11 C12 C13 81.4(10)
Li1 O11 C12 C13 -42.8(10)
O11 C12 C13 O14 50.7(11)
C12 C13 O14 C15 -172.1(9)
C12 C13 O14 Li1 -35.2(11)
O5 Li1 O14 C15 -67(3)
O8 Li1 O14 C15 76.7(11)
O11 Li1 O14 C15 145.6(8)
O2 Li1 O14 C15 -120.0(9)
O17 Li1 O14 C15 -10.1(9)
O5 Li1 O14 C13 158(2)
O8 Li1 O14 C13 -58.2(11)
O11 Li1 O14 C13 10.7(8)
O2 Li1 O14 C13 105.1(8)
O17 Li1 O14 C13 -145.1(7)
C13 O14 C15 C16 173.8(9)
Li1 O14 C15 C16 37.8(12)
O14 C15 C16 O17 -55.8(11)
C15 C16 O17 C18 -172.7(8)
C15 C16 O17 Li1 47.4(11)
O5 Li1 O17 C18 7.0(10)
O14 Li1 O17 C18 -155.9(7)
O8 Li1 O17 C18 86.0(9)
O11 Li1 O17 C18 161.0(13)
O2 Li1 O17 C18 -70.4(11)
O5 Li1 O17 C16 142.2(8)
O14 Li1 O17 C16 -20.7(8)
O8 Li1 O17 C16 -138.8(8)
O11 Li1 O17 C16 -63.8(17)
O2 Li1 O17 C16 64.8(10)
C16 O17 C18 C19 91.0(10)
Li1 O17 C18 C19 -136.3(9)
O17 C18 C19 O20 -79.4(11)
C18 C19 O20 C21 111.4(11)
C19 O20 C21 C22 104.1(11)
O20 C21 C22 O23 -77.8(12)
C21 C22 O23 C24 91.5(11)
C21 C22 O23 Li2 -137.0(9)
O26 Li2 O23 C24 -19.5(8)
O29 Li2 O23 C24 -71.0(19)
O35 Li2 O23 C24 143.7(7)
O38 Li2 O23 C24 66.2(9)
O32 Li2 O23 C24 -139.9(7)
O26 Li2 O23 C22 -153.2(7)
O29 Li2 O23 C22 155.3(15)
O35 Li2 O23 C22 10.0(11)
O38 Li2 O23 C22 -67.5(11)
O32 Li2 O23 C22 86.4(9)
C22 O23 C24 C25 -175.2(8)
Li2 O23 C24 C25 45.8(9)
O23 C24 C25 O26 -56.6(10)
C24 C25 O26 C27 173.8(9)
C24 C25 O26 Li2 39.8(11)
O29 Li2 O26 C25 141.2(8)
O35 Li2 O26 C25 -68(3)
O38 Li2 O26 C25 -122.0(8)
O32 Li2 O26 C25 70.1(11)
O23 Li2 O26 C25 -12.2(8)
O29 Li2 O26 C27 6.7(9)
O35 Li2 O26 C27 157(3)
O38 Li2 O26 C27 103.5(8)
O32 Li2 O26 C27 -64.4(11)
O23 Li2 O26 C27 -146.7(7)
C25 O26 C27 C28 -165.7(9)
Li2 O26 C27 C28 -30.3(11)
O26 C27 C28 O29 52.3(12)
C27 C28 O29 C30 78.3(11)
C27 C28 O29 Li2 -47.2(11)
O26 Li2 O29 C28 22.4(9)
O35 Li2 O29 C28 -146.6(9)
O38 Li2 O29 C28 -67.3(9)
O32 Li2 O29 C28 145.1(7)
O23 Li2 O29 C28 72.4(19)
O26 Li2 O29 C30 -106.7(9)
O35 Li2 O29 C30 84.2(11)
O38 Li2 O29 C30 163.5(8)
O32 Li2 O29 C30 15.9(9)
O23 Li2 O29 C30 -57(2)
C28 O29 C30 C31 -165.8(9)
Li2 O29 C30 C31 -42.7(12)
O29 C30 C31 O32 55.2(13)
C30 C31 O32 C33 -161.4(9)
C30 C31 O32 Li2 -39.4(12)
O26 Li2 O32 C31 86.4(11)
O29 Li2 O32 C31 13.1(9)
O35 Li2 O32 C31 -107.2(8)
O38 Li2 O32 C31 -70.6(18)
O23 Li2 O32 C31 160.3(8)
O26 Li2 O32 C33 -147.5(9)
O29 Li2 O32 C33 139.1(7)
O35 Li2 O32 C33 18.9(8)
O38 Li2 O32 C33 55.5(17)
O23 Li2 O32 C33 -73.6(8)
C31 O32 C33 C34 78.2(12)
Li2 O32 C33 C34 -43.6(11)
O32 C33 C34 O35 52.4(12)
C33 C34 O35 C36 -170.4(9)
C33 C34 O35 Li2 -36.6(12)
O26 Li2 O35 C36 -73(3)
O29 Li2 O35 C36 74.4(11)
O38 Li2 O35 C36 -17.3(8)
O32 Li2 O35 C36 143.6(8)
O23 Li2 O35 C36 -126.5(8)
O26 Li2 O35 C34 154(3)
O29 Li2 O35 C34 -58.4(12)
O38 Li2 O35 C34 -150.1(7)
O32 Li2 O35 C34 10.8(8)
O23 Li2 O35 C34 100.7(8)
C34 O35 C36 C37 178.1(9)
Li2 O35 C36 C37 43.1(10)
O35 C36 C37 O38 -54.1(10)
C36 C37 O38 C39 -175.5(9)
C36 C37 O38 Li2 39.9(10)
O26 Li2 O38 C39 11.6(11)
O29 Li2 O38 C39 93.6(10)
O35 Li2 O38 C39 -151.8(9)
O32 Li2 O38 C39 171.7(14)
O23 Li2 O38 C39 -63.6(12)
O26 Li2 O38 C37 149.6(7)
O29 Li2 O38 C37 -128.4(8)
O35 Li2 O38 C37 -13.8(8)
O32 Li2 O38 C37 -50.3(17)
O23 Li2 O38 C37 74.4(10)
